data_2215471
loop_
_publ_author_name
'Buehler, Stefanie'
'Schollmeyer, Dieter'
'Hauser, Dominik'
'Laufer, Stefan'
'Peifer, Christian'

_publ_section_title
;
 2-(6-Methoxy-7<i>H</i>-purin-7-yl)-1-phenylethanone monohydrate
;
_journal_coeditor_code FL2156
_journal_issue 10
_journal_name_full 'Acta Crystallographica Section E'
_journal_page_first o4154
_journal_page_last o4155
_journal_paper_doi 10.1107/S1600536807044212
_journal_volume 63
_journal_year 2007
_chemical_formula_iupac 'C14 H12 N4 O2, H2 O'
_chemical_formula_moiety 'C14 H12 N4 O2, H2 O'
_chemical_formula_sum 'C14 H14 N4 O3'
_chemical_formula_weight 286.29
_chemical_name_systematic
;
2-(6-Methoxy-7H-purine-7-yl)-1-phenylethanone
;
_space_group_IT_number 14
_symmetry_cell_setting monoclinic
_symmetry_space_group_name_Hall '-P 2ybc'
_symmetry_space_group_name_H-M 'P 1 21/c 1'
_atom_sites_solution_hydrogens geom
_atom_sites_solution_primary direct
_atom_sites_solution_secondary difmap
_audit_creation_method SHELXL-97
_cell_angle_alpha 90.00
_cell_angle_beta 112.851(3)
_cell_angle_gamma 90.00
_cell_formula_units_Z 4
_cell_length_a 12.2729(6)
_cell_length_b 8.2830(7)
_cell_length_c 14.3335(10)
_cell_measurement_reflns_used 25
_cell_measurement_temperature 193(2)
_cell_measurement_theta_max 70
_cell_measurement_theta_min 61
_cell_volume 1342.74(16)
_computing_cell_refinement 'CAD-4 Software (Enraf--Nonius, 1989)'
_computing_data_collection 'CAD-4 Software (Enraf--Nonius, 1989)'
_computing_data_reduction 'Corinc (Dr\"ager & Gattow 1971)'
_computing_molecular_graphics 'Platon (Spek, 2003) and ORTEP (Johnson, 1968)'
_computing_publication_material 'SHELXL97 (Sheldrick, 1997)'
_computing_structure_refinement 'SHELXL97 (Sheldrick, 1997)'
_computing_structure_solution 'SIR92 (Altomare <i>et al.</i>,  1994)'
_diffrn_ambient_temperature 193(2)
_diffrn_measured_fraction_theta_full 0.997
_diffrn_measured_fraction_theta_max 0.997
_diffrn_measurement_device '\k-geometry diffractometer'
_diffrn_measurement_device_type 'Enraf--Nonius CAD-4'
_diffrn_measurement_method \w/2\q
_diffrn_radiation_monochromator graphite
_diffrn_radiation_type CuK\a
_diffrn_radiation_wavelength 1.54178
_diffrn_reflns_av_R_equivalents 0.0831
_diffrn_reflns_av_sigmaI/netI 0.0315
_diffrn_reflns_limit_h_max 14
_diffrn_reflns_limit_h_min -13
_diffrn_reflns_limit_k_max 10
_diffrn_reflns_limit_k_min 0
_diffrn_reflns_limit_l_max 0
_diffrn_reflns_limit_l_min -17
_diffrn_reflns_number 2645
_diffrn_reflns_theta_full 70.16
_diffrn_reflns_theta_max 70.16
_diffrn_reflns_theta_min 3.91
_diffrn_standards_decay_% 5
_diffrn_standards_interval_time 60
_diffrn_standards_number 3
_exptl_absorpt_coefficient_mu 0.855
_exptl_absorpt_correction_T_max 0.9193
_exptl_absorpt_correction_T_min 0.7259
_exptl_absorpt_correction_type none
_exptl_crystal_colour colourless
_exptl_crystal_density_diffrn 1.416
_exptl_crystal_density_method 'not measured'
_exptl_crystal_description plate
_exptl_crystal_F_000 600
_exptl_crystal_size_max 0.40
_exptl_crystal_size_mid 0.20
_exptl_crystal_size_min 0.10
_refine_diff_density_max 0.227
_refine_diff_density_min -0.274
_refine_ls_extinction_method none
_refine_ls_goodness_of_fit_ref 1.078
_refine_ls_hydrogen_treatment refU
_refine_ls_matrix_type full
_refine_ls_number_parameters 202
_refine_ls_number_reflns 2534
_refine_ls_number_restraints 0
_refine_ls_restrained_S_all 1.078
_refine_ls_R_factor_all 0.0543
_refine_ls_R_factor_gt 0.0442
_refine_ls_shift/su_max 0.000
_refine_ls_shift/su_mean 0.000
_refine_ls_structure_factor_coef Fsqd
_refine_ls_weighting_details 'calc w=1/[\s^2^(Fo^2^)+(0.0712P)^2^+0.3250P] where P=(Fo^2^+2Fc^2^)/3'
_refine_ls_weighting_scheme calc
_refine_ls_wR_factor_obs 0.1186
_refine_ls_wR_factor_ref 0.1268
_reflns_number_gt 2089
_reflns_number_total 2534
_reflns_threshold_expression >2sigma(I)
_cod_data_source_file fl2156.cif
_cod_data_source_block 4
_cod_original_sg_symbol_H-M 'P 21/c'
_cod_database_code 2215471
_cod_database_fobs_code 2215471

loop_
_symmetry_equiv_pos_as_xyz
'x, y, z'
'-x, y+1/2, -z+1/2'
'-x, -y, -z'
'x, -y-1/2, z-1/2'

loop_
_atom_site_type_symbol
_atom_site_label
_atom_site_fract_x
_atom_site_fract_y
_atom_site_fract_z
_atom_site_U_iso_or_equiv
_atom_site_adp_type
_atom_site_calc_flag
_atom_site_refinement_flags
_atom_site_occupancy
N N1 0.18404(12) 0.47672(17) 0.62611(10) 0.0285(3) Uani d . 1
C C2 0.16775(14) 0.32546(19) 0.58263(12) 0.0257(4) Uani d . 1
C C3 0.18454(14) 0.1669(2) 0.61821(12) 0.0262(4) Uani d . 1
N N4 0.15423(12) 0.04636(17) 0.55245(11) 0.0307(3) Uani d . 1
C C5 0.10739(15) 0.0839(2) 0.45274(13) 0.0330(4) Uani d . 1
H H5 0.0840 -0.0050 0.4073 0.037(5) Uiso calc R 1
N N6 0.09001(13) 0.22894(19) 0.41046(10) 0.0329(4) Uani d . 1
C C7 0.12163(14) 0.3509(2) 0.47865(12) 0.0282(4) Uani d . 1
N N8 0.11165(13) 0.51367(19) 0.45755(11) 0.0339(4) Uani d . 1
C C9 0.14978(15) 0.5824(2) 0.54765(13) 0.0331(4) Uani d . 1
H H9 0.1509 0.6954 0.5624 0.031(5) Uiso d R 1
O O10 0.23226(11) 0.14118(14) 0.71795(9) 0.0325(3) Uani d . 1
C C11 0.2425(2) -0.0240(2) 0.75123(15) 0.0488(6) Uani d . 1
H H11A 0.1661 -0.0783 0.7185 0.068(5) Uiso calc R 1
H H11B 0.2664 -0.0271 0.8249 0.068(5) Uiso calc R 1
H H11C 0.3021 -0.0792 0.7329 0.068(5) Uiso calc R 1
C C12 0.23133(15) 0.5177(2) 0.73339(12) 0.0294(4) Uani d . 1
H H12A 0.2233 0.4235 0.7728 0.044(4) Uiso calc R 1
H H12B 0.1849 0.6077 0.7448 0.044(4) Uiso calc R 1
C C13 0.36068(15) 0.5666(2) 0.77075(12) 0.0294(4) Uani d . 1
O O14 0.41546(12) 0.5476(2) 0.71708(10) 0.0485(4) Uani d . 1
C C15 0.41426(14) 0.6416(2) 0.87259(12) 0.0278(4) Uani d . 1
C C16 0.52074(16) 0.7238(3) 0.89910(15) 0.0397(5) Uani d . 1
H H16 0.5591 0.7292 0.8530 0.049(6) Uiso calc R 1
C C17 0.57072(18) 0.7978(3) 0.99248(17) 0.0478(5) Uani d . 1
H H17 0.6427 0.8558 1.0099 0.077(9) Uiso calc R 1
C C18 0.51658(17) 0.7878(3) 1.06072(15) 0.0435(5) Uani d . 1
H H18 0.5517 0.8378 1.1252 0.051(6) Uiso calc R 1
C C19 0.41193(17) 0.7056(3) 1.03499(14) 0.0425(5) Uani d . 1
H H19 0.3749 0.6983 1.0820 0.069(8) Uiso calc R 1
C C20 0.36001(16) 0.6333(2) 0.94135(14) 0.0367(4) Uani d . 1
H H20 0.2870 0.5778 0.9238 0.048(6) Uiso calc R 1
O O1W 0.04215(13) 0.77041(17) 0.30574(9) 0.0418(4) Uani d . 1
H H1W 0.0523(2) 0.670(2) 0.3418(7) 0.068(6) Uiso d R 1
H H2W -0.0121(12) 0.7424(6) 0.2431(13) 0.068(6) Uiso d R 1

loop_
_atom_site_aniso_label
_atom_site_aniso_U_11
_atom_site_aniso_U_22
_atom_site_aniso_U_33
_atom_site_aniso_U_12
_atom_site_aniso_U_13
_atom_site_aniso_U_23
N1 0.0327(7) 0.0265(7) 0.0236(7) 0.0001(6) 0.0079(6) -0.0012(5)
C2 0.0244(8) 0.0289(8) 0.0228(8) 0.0008(6) 0.0081(6) -0.0006(6)
C3 0.0233(7) 0.0295(9) 0.0242(8) 0.0001(6) 0.0075(6) -0.0013(6)
N4 0.0296(7) 0.0298(7) 0.0300(8) 0.0000(6) 0.0087(6) -0.0044(6)
C5 0.0313(9) 0.0377(10) 0.0286(9) -0.0013(7) 0.0100(7) -0.0091(8)
N6 0.0332(8) 0.0404(9) 0.0229(7) -0.0004(6) 0.0085(6) -0.0041(6)
C7 0.0259(8) 0.0350(9) 0.0219(8) 0.0001(7) 0.0074(6) 0.0002(7)
N8 0.0368(8) 0.0342(8) 0.0270(7) -0.0006(6) 0.0081(6) 0.0040(6)
C9 0.0364(9) 0.0286(9) 0.0314(9) 0.0020(7) 0.0101(7) 0.0041(7)
O10 0.0399(7) 0.0281(6) 0.0231(6) -0.0008(5) 0.0055(5) 0.0030(5)
C11 0.0731(15) 0.0312(10) 0.0331(10) -0.0064(10) 0.0109(10) 0.0067(8)
C12 0.0342(9) 0.0300(9) 0.0239(8) -0.0013(7) 0.0112(7) -0.0038(7)
C13 0.0325(9) 0.0295(8) 0.0264(8) 0.0029(7) 0.0116(7) 0.0036(7)
O14 0.0405(7) 0.0767(11) 0.0337(7) -0.0043(7) 0.0203(6) -0.0095(7)
C15 0.0285(8) 0.0275(8) 0.0259(8) 0.0038(6) 0.0088(7) 0.0028(7)
C16 0.0321(9) 0.0485(12) 0.0407(10) -0.0040(8) 0.0164(8) -0.0058(9)
C17 0.0323(10) 0.0568(13) 0.0518(12) -0.0133(9) 0.0136(9) -0.0167(11)
C18 0.0375(10) 0.0517(12) 0.0356(10) -0.0015(9) 0.0080(8) -0.0142(9)
C19 0.0398(10) 0.0588(13) 0.0307(10) -0.0053(9) 0.0158(8) -0.0084(9)
C20 0.0338(9) 0.0459(11) 0.0312(9) -0.0086(8) 0.0136(7) -0.0047(8)
O1W 0.0568(9) 0.0334(7) 0.0272(6) -0.0036(6) 0.0075(6) -0.0010(5)

loop_
_atom_type_symbol
_atom_type_description
_atom_type_scat_dispersion_real
_atom_type_scat_dispersion_imag
_atom_type_scat_source
C C 0.0181 0.0091 'International Tables Vol C Tables 4.2.6.8 and 6.1.1.4'
H H 0.0000 0.0000 'International Tables Vol C Tables 4.2.6.8 and 6.1.1.4'
N N 0.0311 0.0180 'International Tables Vol C Tables 4.2.6.8 and 6.1.1.4'
O O 0.0492 0.0322 'International Tables Vol C Tables 4.2.6.8 and 6.1.1.4'

loop_
_geom_angle_atom_site_label_1
_geom_angle_atom_site_label_2
_geom_angle_atom_site_label_3
_geom_angle
C9 N1 C2 105.53(14)
C9 N1 C12 126.35(15)
C2 N1 C12 128.10(14)
N1 C2 C7 105.92(14)
N1 C2 C3 135.67(15)
C7 C2 C3 118.40(15)
N4 C3 O10 121.82(15)
N4 C3 C2 119.29(15)
O10 C3 C2 118.88(15)
C3 N4 C5 117.73(15)
N6 C5 N4 128.18(16)
N6 C5 H5 115.9
N4 C5 H5 115.9
C5 N6 C7 113.35(14)
N6 C7 N8 126.59(15)
N6 C7 C2 123.01(16)
N8 C7 C2 110.39(15)
C9 N8 C7 103.88(14)
N8 C9 N1 114.27(16)
N8 C9 H9 127.3
N1 C9 H9 118.3
C3 O10 C11 116.91(14)
O10 C11 H11A 109.5
O10 C11 H11B 109.5
H11A C11 H11B 109.5
O10 C11 H11C 109.5
H11A C11 H11C 109.5
H11B C11 H11C 109.5
N1 C12 C13 111.55(13)
N1 C12 H12A 109.3
C13 C12 H12A 109.3
N1 C12 H12B 109.3
C13 C12 H12B 109.3
H12A C12 H12B 108.0
O14 C13 C15 122.37(16)
O14 C13 C12 120.15(15)
C15 C13 C12 117.46(14)
C20 C15 C16 119.30(16)
C20 C15 C13 121.72(16)
C16 C15 C13 118.97(16)
C17 C16 C15 119.96(18)
C17 C16 H16 120.0
C15 C16 H16 120.0
C16 C17 C18 120.34(18)
C16 C17 H17 119.8
C18 C17 H17 119.8
C19 C18 C17 119.77(18)
C19 C18 H18 120.1
C17 C18 H18 120.1
C18 C19 C20 120.52(18)
C18 C19 H19 119.7
C20 C19 H19 119.7
C19 C20 C15 120.10(17)
C19 C20 H20 120.0
C15 C20 H20 120.0
H1W O1W H2W 101.6

loop_
_geom_bond_atom_site_label_1
_geom_bond_atom_site_label_2
_geom_bond_distance
N1 C9 1.357(2)
N1 C2 1.379(2)
N1 C12 1.457(2)
C2 C7 1.389(2)
C2 C3 1.395(2)
C3 N4 1.323(2)
C3 O10 1.335(2)
N4 C5 1.353(2)
C5 N6 1.325(2)
C5 H5 0.9500
N6 C7 1.353(2)
C7 N8 1.377(2)
N8 C9 1.320(2)
C9 H9 0.9588
O10 C11 1.438(2)
C11 H11A 0.9800
C11 H11B 0.9800
C11 H11C 0.9800
C12 C13 1.520(2)
C12 H12A 0.9900
C12 H12B 0.9900
C13 O14 1.213(2)
C13 C15 1.484(2)
C15 C20 1.389(2)
C15 C16 1.389(3)
C16 C17 1.380(3)
C16 H16 0.9500
C17 C18 1.382(3)
C17 H17 0.9500
C18 C19 1.372(3)
C18 H18 0.9500
C19 C20 1.379(3)
C19 H19 0.9500
C20 H20 0.9500
O1W H1W 0.9625
O1W H2W 0.9160

loop_
_geom_hbond_atom_site_label_D
_geom_hbond_atom_site_label_H
_geom_hbond_atom_site_label_A
_geom_hbond_site_symmetry_A
_geom_hbond_distance_DH
_geom_hbond_distance_HA
_geom_hbond_distance_DA
_geom_hbond_angle_DHA
O1W H1W N8 . 0.96 2.00 2.923(2) 158.9
O1W H2W N6 2 0.92 2.03 2.9066(19) 158.7

loop_
_geom_torsion_atom_site_label_1
_geom_torsion_atom_site_label_2
_geom_torsion_atom_site_label_3
_geom_torsion_atom_site_label_4
_geom_torsion
C9 N1 C2 C7 -1.15(18)
C12 N1 C2 C7 -179.42(15)
C9 N1 C2 C3 -179.88(19)
C12 N1 C2 C3 1.9(3)
N1 C2 C3 N4 177.35(17)
C7 C2 C3 N4 -1.3(2)
N1 C2 C3 O10 -3.5(3)
C7 C2 C3 O10 177.92(14)
O10 C3 N4 C5 -179.43(15)
C2 C3 N4 C5 -0.3(2)
C3 N4 C5 N6 2.0(3)
N4 C5 N6 C7 -1.8(3)
C5 N6 C7 N8 -178.59(16)
C5 N6 C7 C2 0.0(2)
N1 C2 C7 N6 -177.56(15)
C3 C2 C7 N6 1.4(2)
N1 C2 C7 N8 1.25(19)
C3 C2 C7 N8 -179.76(14)
N6 C7 N8 C9 177.95(17)
C2 C7 N8 C9 -0.81(19)
C7 N8 C9 N1 0.1(2)
C2 N1 C9 N8 0.7(2)
C12 N1 C9 N8 179.03(15)
N4 C3 O10 C11 -3.8(2)
C2 C3 O10 C11 177.03(16)
C9 N1 C12 C13 -78.3(2)
C2 N1 C12 C13 99.68(19)
N1 C12 C13 O14 -9.8(2)
N1 C12 C13 C15 168.46(14)
O14 C13 C15 C20 -166.61(18)
C12 C13 C15 C20 15.2(2)
O14 C13 C15 C16 14.2(3)
C12 C13 C15 C16 -164.03(16)
C20 C15 C16 C17 -0.8(3)
C13 C15 C16 C17 178.45(19)
C15 C16 C17 C18 1.3(3)
C16 C17 C18 C19 -0.7(3)
C17 C18 C19 C20 -0.3(3)
C18 C19 C20 C15 0.8(3)
C16 C15 C20 C19 -0.3(3)
C13 C15 C20 C19 -179.46(18)

loop_
_cod_related_entry_id
_cod_related_entry_database
_cod_related_entry_code
1 ChemSpider 21123387
